data_3000472
loop_
_publ_author_name
'Deka, Poonam'
'Jaiswal, Shilpi'
'Sarma, Parishmita'
'Bora, Debajit'
'Nakane, Takanori'
'Kawamoto, Akihiro'
'Kurisu, Genji'
'Mahanta, Sanjeev Pran'
'Patra, Abhijit'
'Ichiyanagi, Kouhei'
'Sasaki, Toshiyuki'
'Thakuria, Ranjit'

_publ_section_title
;
 Analysis of Solid-State Emission of the p-Bis(2,2-dicyanovinyl)benzene
 Analogue through Combined X-ray, Synchrotron, and Microcrystal Electron
 Diffraction
;
_journal_name_full 'Crystal Growth & Design'
_journal_page_first 7222
_journal_page_last 7234
_journal_paper_doi 10.1021/acs.cgd.4c00856
_journal_volume 24
_journal_year 2024
_chemical_formula_moiety 'C19 H15 N O3'
_chemical_formula_sum 'C19 H15 N O3'
_chemical_formula_weight 305.33
_space_group_crystal_system triclinic
_space_group_IT_number 2
_space_group_name_Hall '-P 1'
_space_group_name_H-M_alt 'P -1'
_atom_sites_solution_hydrogens difmap
_audit_creation_date 2024-01-09
_audit_creation_method
;
Olex2 1.5
(compiled 2022.04.07 svn.rca3783a0 for OlexSys, GUI svn.r6498)
;
_cell_angle_alpha 79.38
_cell_angle_beta 88.39
_cell_angle_gamma 81.41
_cell_formula_units_Z 2
_cell_length_a 3.912
_cell_length_b 13.011
_cell_length_c 15.416
_cell_measurement_reflns_used 2744
_cell_measurement_temperature 79
_cell_measurement_theta_max 0.8392109144670755
_cell_measurement_theta_min 0.14183880056986917
_cell_volume 762.568
_computing_cell_refinement 'dials.two_theta_refine (Waterman et al., 2016)'
_computing_data_collection 'Verlox (Thermo Fisher Scientific) and SerialEM (Mastronarde, 2005)'
_computing_data_reduction 'dials.scale (Beilsten-Edmands et al., 2020)'
_computing_molecular_graphics 'Olex2 1.5 (Dolomanov et al., 2009)'
_computing_publication_material 'Olex2 1.5 (Dolomanov et al., 2009)'
_computing_structure_refinement 'SHELXL 2018/3 (Sheldrick, 2015)'
_diffrn_ambient_temperature 79
_diffrn_measured_fraction_theta_full 0.918
_diffrn_measured_fraction_theta_max 0.918
_diffrn_measurement_device_type
;
Talos Arctica G2
;
_diffrn_radiation_type electrons
_diffrn_radiation_wavelength 0.02508
_diffrn_reflns_av_R_equivalents 0.2507
_diffrn_reflns_av_unetI/netI 0.1943
_diffrn_reflns_Laue_measured_fraction_full 0.918
_diffrn_reflns_Laue_measured_fraction_max 0.918
_diffrn_reflns_limit_h_max 4
_diffrn_reflns_limit_h_min -4
_diffrn_reflns_limit_k_max 15
_diffrn_reflns_limit_k_min -15
_diffrn_reflns_limit_l_max 18
_diffrn_reflns_limit_l_min -18
_diffrn_reflns_number 24520
_diffrn_reflns_point_group_measured_fraction_full 0.918
_diffrn_reflns_point_group_measured_fraction_max 0.918
_diffrn_reflns_theta_full 0.845
_diffrn_reflns_theta_max 0.845
_diffrn_reflns_theta_min 0.142
_exptl_absorpt_coefficient_mu 0.000
_exptl_crystal_colour yellowgreen
_exptl_crystal_density_diffrn 1.330
_exptl_crystal_description plate
_exptl_crystal_F_000 125
_refine_diff_density_max 0.231
_refine_diff_density_min -0.178
_refine_diff_density_rms 0.054
_refine_ls_extinction_coef 16354(18)
_refine_ls_extinction_expression Fc^*^=kFc[1+0.001xFc^2^\l^3^/sin(2\q)]^-1/4^
_refine_ls_extinction_method 'SHELXL-2018/3 (Sheldrick 2018)'
_refine_ls_goodness_of_fit_ref 1.190
_refine_ls_hydrogen_treatment refall
_refine_ls_matrix_type full
_refine_ls_number_parameters 269
_refine_ls_number_reflns 2407
_refine_ls_number_restraints 208
_refine_ls_restrained_S_all 1.141
_refine_ls_R_factor_all 0.2010
_refine_ls_R_factor_gt 0.1411
_refine_ls_shift/su_max 0.001
_refine_ls_shift/su_mean 0.000
_refine_ls_structure_factor_coef Fsqd
_refine_ls_weighting_details 'w=1/[\s^2^(Fo^2^)+(0.2000P)^2^] where P=(Fo^2^+2Fc^2^)/3'
_refine_ls_weighting_scheme calc
_refine_ls_wR_factor_gt 0.3735
_reflns_Friedel_coverage 0.000
_reflns_Friedel_fraction_full .
_reflns_Friedel_fraction_max .
_reflns_number_gt 1199
_reflns_number_total 2407
_reflns_threshold_expression 'I > 2\s(I)'
_cod_data_source_file BP2_ADD.cif
_cod_data_source_block bp2int
_cod_depositor_comments 'Releasing structure 3000472 into public domain as published material.'
_cod_original_cell_volume 762.6
_cod_database_code 3000472
_shelx_shelxl_version_number 2018/3
_shelx_space_group_comment
;
The symmetry employed for this shelxl refinement is uniquely defined
by the following loop, which should always be used as a source of
symmetry information in preference to the above space-group names.
They are only intended as comments.
;
_olex2_refinement_description
;
1. Restrained distances
 H12C-H12B
 1.75 with sigma of 0.04
 H12C-H12A
 1.75 with sigma of 0.04
 H12B-H12A
 1.75 with sigma of 0.04
 C5-H5 \\sim C4-H4 \\sim C8-H8 \\sim C7-H7 \\sim C1-H1 \\sim C16-H16 \\sim
C18-H18 \\sim C19-H19 \\sim C15-H15
 with sigma of 0.02
 C11-H11A \\sim C11-H11B
 with sigma of 0.02
 C12-H12A \\sim C12-H12B \\sim C12-H12C
 with sigma of 0.02
2. Rigid body (RIGU) restrains
 All non-hydrogen atoms
 with sigma for 1-2 distances of 0.004 and sigma for 1-3 distances of 0.004
;
_olex2_submission_special_instructions 'No special instructions were received'

loop_
_space_group_symop_operation_xyz
'x, y, z'
'-x, -y, -z'

loop_
_atom_site_label
_atom_site_type_symbol
_atom_site_fract_x
_atom_site_fract_y
_atom_site_fract_z
_atom_site_U_iso_or_equiv
_atom_site_adp_type
_atom_site_occupancy
_atom_site_site_symmetry_order
_atom_site_calc_flag
_atom_site_refinement_flags_posn
_atom_site_refinement_flags_adp
_atom_site_refinement_flags_occupancy
_atom_site_disorder_assembly
_atom_site_disorder_group
C3 C 0.7693(16) 0.6490(7) 0.1298(5) 0.0275(19) Uani 1 1 d . . . . .
C14 C 0.6469(17) 0.7211(7) 0.0468(5) 0.031(2) Uani 1 1 d . . . . .
C17 C 0.404(2) 0.8600(7) -0.1111(6) 0.036(2) Uani 1 1 d . . . . .
C8 C 0.7724(19) 0.5410(7) 0.1427(6) 0.032(2) Uani 1 1 d D . . . .
C5 C 1.0282(19) 0.6244(7) 0.2758(6) 0.037(2) Uani 1 1 d D . . . .
C15 C 0.484(2) 0.8269(7) 0.0477(6) 0.038(2) Uani 1 1 d D . . . .
C7 C 0.8852(19) 0.4743(8) 0.2215(6) 0.033(2) Uani 1 1 d D . . . .
C4 C 0.9073(19) 0.6910(8) 0.1993(6) 0.034(2) Uani 1 1 d D . . . .
C1 C 1.1535(18) 0.4549(7) 0.3744(6) 0.034(2) Uani 1 1 d D . . . .
C11 C 1.484(2) 0.1518(9) 0.6092(7) 0.048(3) Uani 1 1 d D . . . .
C18 C 0.567(2) 0.7567(7) -0.1136(6) 0.041(2) Uani 1 1 d D . . . .
C6 C 1.0263(17) 0.5171(7) 0.2905(5) 0.0309(19) Uani 1 1 d . . . . .
O1 O 1.4813(19) 0.3639(7) 0.5398(5) 0.047(2) Uani 1 1 d . . . . .
O3 O 0.120(2) 1.0231(7) -0.1937(6) 0.054(3) Uani 1 1 d . . . . .
C10 C 1.339(2) 0.3094(8) 0.4999(6) 0.042(2) Uani 1 1 d . . . . .
C19 C 0.668(2) 0.6881(7) -0.0356(6) 0.037(2) Uani 1 1 d D . . . .
O2 O 1.326(2) 0.2068(7) 0.5257(5) 0.049(2) Uani 1 1 d . . . . .
C16 C 0.3542(18) 0.8932(8) -0.0284(6) 0.034(2) Uani 1 1 d D . . . .
C2 C 1.1731(19) 0.3508(7) 0.4094(6) 0.035(2) Uani 1 1 d . . . . .
C13 C 0.276(3) 0.9348(8) -0.1928(7) 0.053(3) Uani 1 1 d . . . . .
C9 C 1.044(2) 0.2746(7) 0.3695(7) 0.052(3) Uani 1 1 d . . . . .
C12 C 1.665(3) 0.0470(9) 0.5996(7) 0.057(3) Uani 1 1 d D . . . .
N1 N 0.928(2) 0.2137(7) 0.3362(6) 0.060(3) Uani 1 1 d . . . . .
H13 H 0.321(16) 0.910(6) -0.252(5) 0.10(2) Uiso 1 1 d . . . . .
H5 H 1.159(12) 0.651(5) 0.325(3) 0.085(16) Uiso 1 1 d D . . . .
H12A H 1.444(10) 0.014(5) 0.588(4) 0.11(2) Uiso 1 1 d D . . . .
H18 H 0.571(12) 0.726(4) -0.174(3) 0.070(13) Uiso 1 1 d D . . . .
H7 H 0.863(17) 0.391(2) 0.231(4) 0.11(2) Uiso 1 1 d D . . . .
H19 H 0.807(11) 0.613(3) -0.045(3) 0.064(13) Uiso 1 1 d D . . . .
H1 H 1.287(13) 0.494(5) 0.417(4) 0.096(18) Uiso 1 1 d D . . . .
H16 H 0.252(13) 0.976(2) -0.037(4) 0.080(16) Uiso 1 1 d D . . . .
H11A H 1.621(18) 0.193(6) 0.638(5) 0.13(2) Uiso 1 1 d D . . . .
H8 H 0.696(9) 0.512(4) 0.087(2) 0.048(11) Uiso 1 1 d D . . . .
H11B H 1.308(16) 0.148(7) 0.656(4) 0.13(3) Uiso 1 1 d D . . . .
H12B H 1.792(13) 0.010(4) 0.660(2) 0.096(19) Uiso 1 1 d D . . . .
H4 H 0.914(11) 0.775(2) 0.189(3) 0.059(12) Uiso 1 1 d D . . . .
H12C H 1.854(12) 0.052(7) 0.549(3) 0.14(3) Uiso 1 1 d D . . . .
H15 H 0.49(3) 0.862(9) 0.106(5) 0.19(4) Uiso 1 1 d D . . . .

loop_
_atom_site_aniso_label
_atom_site_aniso_U_11
_atom_site_aniso_U_22
_atom_site_aniso_U_33
_atom_site_aniso_U_23
_atom_site_aniso_U_13
_atom_site_aniso_U_12
C3 0.023(3) 0.029(4) 0.032(4) -0.006(4) 0.009(3) -0.011(3)
C14 0.031(4) 0.032(5) 0.031(4) -0.009(4) -0.001(3) -0.005(4)
C17 0.047(4) 0.027(5) 0.036(4) -0.007(4) -0.001(4) -0.014(4)
C8 0.037(4) 0.029(4) 0.029(4) -0.003(4) 0.007(3) -0.008(4)
C5 0.046(4) 0.035(4) 0.034(4) -0.014(4) -0.004(4) -0.007(4)
C15 0.050(5) 0.035(5) 0.027(4) -0.006(4) 0.012(4) 0.000(4)
C7 0.039(4) 0.031(5) 0.029(4) -0.004(4) 0.007(3) -0.014(4)
C4 0.040(4) 0.035(5) 0.030(4) -0.010(4) 0.006(3) -0.011(4)
C1 0.034(4) 0.036(4) 0.035(4) -0.010(4) 0.004(3) -0.009(4)
C11 0.060(6) 0.039(6) 0.049(6) -0.005(5) -0.004(5) -0.020(5)
C18 0.057(5) 0.037(5) 0.029(4) -0.006(4) -0.007(4) -0.008(4)
C6 0.025(3) 0.038(4) 0.031(4) -0.007(4) 0.005(3) -0.010(4)
O1 0.071(5) 0.040(5) 0.032(4) -0.008(5) -0.003(4) -0.012(4)
O3 0.073(5) 0.036(5) 0.051(6) 0.002(5) -0.014(4) -0.009(4)
C10 0.044(4) 0.041(5) 0.043(5) -0.012(4) -0.004(4) -0.006(4)
C19 0.051(5) 0.031(5) 0.029(4) -0.005(4) 0.003(4) -0.004(4)
O2 0.068(4) 0.039(4) 0.043(5) -0.014(4) -0.011(4) -0.010(4)
C16 0.033(4) 0.031(5) 0.039(4) -0.006(4) 0.005(3) -0.008(4)
C2 0.038(4) 0.030(4) 0.041(5) -0.010(4) 0.005(3) -0.012(4)
C13 0.080(6) 0.036(5) 0.040(5) -0.003(5) -0.008(5) -0.004(5)
C9 0.057(5) 0.034(6) 0.070(7) -0.023(6) -0.021(5) -0.002(4)
C12 0.066(6) 0.048(7) 0.057(7) -0.011(6) -0.015(6) -0.010(5)
N1 0.088(6) 0.041(6) 0.057(6) -0.015(6) -0.026(5) -0.018(5)

loop_
_atom_type_symbol
_atom_type_description
_atom_type_scat_dispersion_real
_atom_type_scat_dispersion_imag
_atom_type_scat_source
C C 0.0000 0.0000 'International Tables Vol C Tables 4.2.6.8 and 6.1.1.4'
H H 0.0000 0.0000 'International Tables Vol C Tables 4.2.6.8 and 6.1.1.4'
N N 0.0000 0.0000 'International Tables Vol C Tables 4.2.6.8 and 6.1.1.4'
O O 0.0000 0.0000 'International Tables Vol C Tables 4.2.6.8 and 6.1.1.4'

loop_
_geom_angle_atom_site_label_1
_geom_angle_atom_site_label_2
_geom_angle_atom_site_label_3
_geom_angle
_geom_angle_site_symmetry_1
_geom_angle_site_symmetry_3
C8 C3 C14 123.0(6) . .
C8 C3 C4 117.3(8) . .
C4 C3 C14 119.6(8) . .
C15 C14 C3 121.0(6) . .
C19 C14 C3 122.3(7) . .
C19 C14 C15 116.6(8) . .
C18 C17 C16 119.1(9) . .
C18 C17 C13 121.7(7) . .
C16 C17 C13 119.2(8) . .
C3 C8 C7 122.3(7) . .
C3 C8 H8 115(3) . .
C7 C8 H8 122(3) . .
C4 C5 H5 122(4) . .
C6 C5 C4 123.3(7) . .
C6 C5 H5 114(4) . .
C14 C15 H15 121(6) . .
C16 C15 C14 121.6(7) . .
C16 C15 H15 117(6) . .
C8 C7 C6 119.8(9) . .
C8 C7 H7 120(4) . .
C6 C7 H7 120(4) . .
C3 C4 H4 118(3) . .
C5 C4 C3 120.1(9) . .
C5 C4 H4 122(3) . .
C6 C1 H1 117(4) . .
C2 C1 C6 132.5(7) . .
C2 C1 H1 110(4) . .
O2 C11 C12 110.2(8) . .
O2 C11 H11A 115(5) . .
O2 C11 H11B 110(5) . .
C12 C11 H11A 114(4) . .
C12 C11 H11B 113(6) . .
H11A C11 H11B 94(7) . .
C17 C18 H18 120(3) . .
C19 C18 C17 119.8(8) . .
C19 C18 H18 119(3) . .
C5 C6 C7 117.1(8) . .
C5 C6 C1 118.5(7) . .
C7 C6 C1 124.4(9) . .
O1 C10 O2 125.5(9) . .
O1 C10 C2 123.1(10) . .
O2 C10 C2 111.4(7) . .
C14 C19 H19 123(3) . .
C18 C19 C14 122.3(8) . .
C18 C19 H19 114(3) . .
C10 O2 C11 119.5(7) . .
C17 C16 H16 111(3) . .
C15 C16 C17 120.1(8) . .
C15 C16 H16 128(3) . .
C1 C2 C10 119.1(7) . .
C1 C2 C9 125.3(8) . .
C9 C2 C10 115.5(9) . .
C17 C13 H13 118(4) . .
O3 C13 C17 124.2(9) . .
O3 C13 H13 118(4) . .
N1 C9 C2 178.0(8) . .
C11 C12 H12A 97(4) . .
C11 C12 H12B 109(3) . .
C11 C12 H12C 112(5) . .
H12A C12 H12B 113(4) . .
H12A C12 H12C 117(4) . .
H12B C12 H12C 108(3) . .

loop_
_geom_bond_atom_site_label_1
_geom_bond_atom_site_label_2
_geom_bond_distance
_geom_bond_site_symmetry_2
C3 C14 1.485(12) .
C3 C8 1.380(12) .
C3 C4 1.441(9) .
C14 C15 1.430(11) .
C14 C19 1.410(10) .
C17 C18 1.407(11) .
C17 C16 1.420(10) .
C17 C13 1.491(13) .
C8 C7 1.397(12) .
C8 H8 1.07(2) .
C5 C4 1.377(12) .
C5 C6 1.373(12) .
C5 H5 1.07(2) .
C15 C16 1.381(12) .
C15 H15 1.08(3) .
C7 C6 1.445(10) .
C7 H7 1.08(2) .
C4 H4 1.08(2) .
C1 C6 1.451(12) .
C1 C2 1.354(13) .
C1 H1 1.08(2) .
C11 O2 1.457(13) .
C11 C12 1.470(14) .
C11 H11A 0.98(5) .
C11 H11B 0.98(5) .
C18 C19 1.387(13) .
C18 H18 1.08(2) .
O1 C10 1.220(10) .
O3 C13 1.215(12) .
C10 O2 1.329(13) .
C10 C2 1.526(12) .
C19 H19 1.08(2) .
C16 H16 1.08(2) .
C2 C9 1.418(11) .
C13 H13 1.03(7) .
C9 N1 1.169(10) .
C12 H12A 1.06(2) .
C12 H12B 1.07(2) .
C12 H12C 1.06(2) .

loop_
_geom_torsion_atom_site_label_1
_geom_torsion_atom_site_label_2
_geom_torsion_atom_site_label_3
_geom_torsion_atom_site_label_4
_geom_torsion
_geom_torsion_site_symmetry_1
_geom_torsion_site_symmetry_2
_geom_torsion_site_symmetry_3
_geom_torsion_site_symmetry_4
C3 C14 C15 C16 -176.9(7) . . . .
C3 C14 C19 C18 -177.1(8) . . . .
C3 C8 C7 C6 -4.3(11) . . . .
C14 C3 C8 C7 -179.4(6) . . . .
C14 C3 C4 C5 -178.7(7) . . . .
C14 C15 C16 C17 -4.8(13) . . . .
C17 C18 C19 C14 -7.1(13) . . . .
C8 C3 C14 C15 148.1(8) . . . .
C8 C3 C14 C19 -28.5(11) . . . .
C8 C3 C4 C5 -1.5(10) . . . .
C8 C7 C6 C5 2.7(10) . . . .
C8 C7 C6 C1 -179.4(7) . . . .
C15 C14 C19 C18 6.1(12) . . . .
C4 C3 C14 C15 -34.9(10) . . . .
C4 C3 C14 C19 148.5(7) . . . .
C4 C3 C8 C7 3.6(11) . . . .
C4 C5 C6 C7 -0.7(12) . . . .
C4 C5 C6 C1 -178.7(7) . . . .
C18 C17 C16 C15 3.9(12) . . . .
C18 C17 C13 O3 176.7(10) . . . .
C6 C5 C4 C3 0.1(12) . . . .
C6 C1 C2 C10 177.3(7) . . . .
C6 C1 C2 C9 -4.0(14) . . . .
O1 C10 O2 C11 1.4(14) . . . .
O1 C10 C2 C1 -6.1(12) . . . .
O1 C10 C2 C9 175.2(9) . . . .
C19 C14 C15 C16 -0.1(12) . . . .
O2 C10 C2 C1 177.7(7) . . . .
O2 C10 C2 C9 -1.1(10) . . . .
C16 C17 C18 C19 1.9(13) . . . .
C16 C17 C13 O3 -2.2(15) . . . .
C2 C1 C6 C5 177.2(8) . . . .
C2 C1 C6 C7 -0.6(13) . . . .
C2 C10 O2 C11 177.6(7) . . . .
C13 C17 C18 C19 -177.0(8) . . . .
C13 C17 C16 C15 -177.2(8) . . . .
C12 C11 O2 C10 -139.0(10) . . . .
